data_7121884
loop_
_publ_author_name
'Spisak, Sarah N.'
'Wei, Zheng'
'Darzi, Evan'
'Jasti, Ramesh'
'Petrukhina, Marina A.'

_publ_section_title
;
 Highly strained [6]cycloparaphenylene: crystallization of an unsolvated
 polymorph and the first mono- and dianions.
;
_journal_issue 56
_journal_name_full 'Chemical communications (Cambridge, England)'
_journal_page_first 7818
_journal_page_last 7821
_journal_paper_doi 10.1039/c8cc03693d
_journal_volume 54
_journal_year 2018
_chemical_formula_moiety 'C36 H24, 2(C16 H32 K O7), 2(C4 H8 O)'
_chemical_formula_sum 'C76 H104 K2 O16'
_chemical_formula_weight 1351.79
_space_group_crystal_system monoclinic
_space_group_IT_number 14
_space_group_name_Hall '-P 2yn'
_space_group_name_H-M_alt 'P 1 21/n 1'
_symmetry_space_group_name_Hall '-P 2yn'
_symmetry_space_group_name_H-M 'P 1 21/n 1'
_atom_sites_solution_hydrogens geom
_atom_sites_solution_primary dual
_atom_sites_solution_secondary difmap
_audit_creation_method SHELXL-2017/1
_audit_update_record
;
2018-05-02 deposited with the CCDC.
2018-06-19 downloaded from the CCDC.
;
_cell_angle_alpha 90
_cell_angle_beta 98.7840(10)
_cell_angle_gamma 90
_cell_formula_units_Z 2
_cell_length_a 10.1496(2)
_cell_length_b 23.2584(6)
_cell_length_c 15.4171(4)
_cell_measurement_reflns_used 9962
_cell_measurement_temperature 100(2)
_cell_measurement_theta_max 74.52
_cell_measurement_theta_min 3.80
_cell_volume 3596.73(15)
_computing_cell_refinement 'SAINT V.8.37A (Bruker AXS Inc., 2016)'
_computing_data_collection 'APEX3 v.2016.9-0 (Bruker AXS Inc., 2016)'
_computing_data_reduction 'SAINT V.8.37A (Bruker AXS Inc., 2016)'
_computing_molecular_graphics 'Xshell v.6.3.1 (Bruker AXS Inc., 2016)'
_computing_publication_material 'APEX3 v.2016.9-0 (Bruker AXS Inc., 2016)'
_computing_structure_refinement 'SHELXL-2017/1 (Sheldrick, 2016)'
_computing_structure_solution 'SHELXT 2014/5 (Sheldrick, 2014)'
_diffrn_ambient_temperature 100(2)
_diffrn_measured_fraction_theta_full 0.984
_diffrn_measured_fraction_theta_max 0.936
_diffrn_measurement_device_type 'Bruker D8 Venture PHOTON 100 CMOS'
_diffrn_measurement_method 'omega and phi scans'
_diffrn_radiation_monochromator mirrors
_diffrn_radiation_source 'INCOATEC ImuS micro-focus source'
_diffrn_radiation_type CuK\a
_diffrn_radiation_wavelength 1.54178
_diffrn_reflns_av_R_equivalents 0.0654
_diffrn_reflns_av_unetI/netI 0.0303
_diffrn_reflns_Laue_measured_fraction_full 0.984
_diffrn_reflns_Laue_measured_fraction_max 0.936
_diffrn_reflns_limit_h_max 12
_diffrn_reflns_limit_h_min -12
_diffrn_reflns_limit_k_max 28
_diffrn_reflns_limit_k_min -27
_diffrn_reflns_limit_l_max 16
_diffrn_reflns_limit_l_min -17
_diffrn_reflns_number 63334
_diffrn_reflns_point_group_measured_fraction_full 0.984
_diffrn_reflns_point_group_measured_fraction_max 0.936
_diffrn_reflns_theta_full 67.679
_diffrn_reflns_theta_max 74.511
_diffrn_reflns_theta_min 3.468
_exptl_absorpt_coefficient_mu 1.700
_exptl_absorpt_correction_type multi-scan
_exptl_absorpt_process_details
;
SADABS-2016/2 (Bruker,2016/2) was 
used for absorption correction. 
Krause, L., Herbst-Irmer, R., 
Sheldrick G.M. & Stalke D.,
 J. Appl. Cryst. 48 (2015) 3-10
;
_exptl_crystal_colour green
_exptl_crystal_density_diffrn 1.248
_exptl_crystal_density_meas ?
_exptl_crystal_density_method none
_exptl_crystal_description rod
_exptl_crystal_F_000 1452
_exptl_crystal_size_max 0.300
_exptl_crystal_size_mid 0.070
_exptl_crystal_size_min 0.040
_exptl_transmission_factor_max 1
_exptl_transmission_factor_min 0.8587
_refine_diff_density_max 0.561
_refine_diff_density_min -0.334
_refine_diff_density_rms 0.044
_refine_ls_extinction_method none
_refine_ls_goodness_of_fit_ref 1.014
_refine_ls_hydrogen_treatment constr
_refine_ls_matrix_type full
_refine_ls_number_parameters 424
_refine_ls_number_reflns 6892
_refine_ls_number_restraints 0
_refine_ls_restrained_S_all 1.014
_refine_ls_R_factor_all 0.0558
_refine_ls_R_factor_gt 0.0406
_refine_ls_shift/su_max 0.001
_refine_ls_shift/su_mean 0.000
_refine_ls_structure_factor_coef Fsqd
_refine_ls_weighting_details 'w=1/[\s^2^(Fo^2^)+(0.0379P)^2^+2.4111P] where P=(Fo^2^+2Fc^2^)/3'
_refine_ls_weighting_scheme calc
_refine_ls_wR_factor_gt 0.0909
_refine_ls_wR_factor_ref 0.0983
_reflns_Friedel_coverage 0.000
_reflns_number_gt 5584
_reflns_number_total 6892
_reflns_threshold_expression 'I > 2\s(I)'
_cod_data_source_file c8cc03693d2.cif
_cod_data_source_block 3
_cod_depositor_comments
;
The following automatic conversions were performed:

'_exptl_crystal_density_meas' value 'not measured' was changed to '?'
- the value is perceived as not measured.

Automatic conversion script
Id: cif_fix_values 4973 2017-02-22 13:04:09Z antanas 

 Adding full bibliography for 7121882--7121884.cif.
;
_cod_database_code 7121884
_shelx_shelxl_version_number 2017/1
_shelx_space_group_comment
;
The symmetry employed for this shelxl refinement is uniquely defined
by the following loop, which should always be used as a source of
symmetry information in preference to the above space-group names.
They are only intended as comments.
;
_shelx_estimated_absorpt_t_min 0.630
_shelx_estimated_absorpt_t_max 0.935

loop_
_space_group_symop_operation_xyz
'x, y, z'
'-x+1/2, y+1/2, -z+1/2'
'-x, -y, -z'
'x-1/2, -y-1/2, z-1/2'

loop_
_atom_site_label
_atom_site_type_symbol
_atom_site_fract_x
_atom_site_fract_y
_atom_site_fract_z
_atom_site_U_iso_or_equiv
_atom_site_adp_type
_atom_site_occupancy
_atom_site_site_symmetry_order
_atom_site_calc_flag
_atom_site_refinement_flags_posn
_atom_site_refinement_flags_adp
K1 K 0.73160(4) 0.35480(2) 0.34884(2) 0.02338(10) Uani 1 1 d . .
O1 O 0.89389(13) 0.25890(5) 0.33196(9) 0.0297(3) Uani 1 1 d . .
O2 O 0.62092(13) 0.25774(5) 0.25806(8) 0.0275(3) Uani 1 1 d . .
O3 O 0.47174(12) 0.35925(5) 0.26024(8) 0.0274(3) Uani 1 1 d . .
O4 O 0.55759(12) 0.44199(5) 0.38806(8) 0.0250(3) Uani 1 1 d . .
O5 O 0.83227(12) 0.44286(5) 0.46423(8) 0.0277(3) Uani 1 1 d . .
O6 O 0.97724(13) 0.33791(6) 0.46683(9) 0.0313(3) Uani 1 1 d . .
O7 O 0.62019(17) 0.31434(7) 0.48919(10) 0.0512(4) Uani 1 1 d . .
O8 O 0.19744(15) 0.38396(7) 0.07681(12) 0.0503(4) Uani 1 1 d . .
C1 C 0.88390(19) 0.37147(8) 0.18337(12) 0.0263(4) Uani 1 1 d . .
H1 H 0.923953 0.334513 0.184439 0.032 Uiso 1 1 calc R U
C2 C 0.94364(19) 0.41355(8) 0.23817(11) 0.0255(4) Uani 1 1 d . .
H2 H 1.023845 0.404881 0.276282 0.031 Uiso 1 1 calc R U
C3 C 0.88857(18) 0.47013(7) 0.23954(11) 0.0226(4) Uani 1 1 d . .
C4 C 0.75193(18) 0.47307(8) 0.20192(12) 0.0249(4) Uani 1 1 d . .
H4 H 0.700799 0.505342 0.214684 0.030 Uiso 1 1 calc R U
C5 C 0.69146(18) 0.43088(8) 0.14780(12) 0.0253(4) Uani 1 1 d . .
H5 H 0.599461 0.434371 0.124910 0.030 Uiso 1 1 calc R U
C6 C 0.76356(18) 0.38176(7) 0.12502(12) 0.0247(4) Uani 1 1 d . .
C7 C 1.11271(18) 0.51616(8) 0.27052(11) 0.0243(4) Uani 1 1 d . .
H7 H 1.152695 0.482741 0.298588 0.029 Uiso 1 1 calc R U
C8 C 1.19335(18) 0.55866(8) 0.24664(11) 0.0246(4) Uani 1 1 d . .
H8 H 1.287294 0.553912 0.259200 0.030 Uiso 1 1 calc R U
C9 C 1.14091(18) 0.60975(7) 0.20359(11) 0.0229(4) Uani 1 1 d . .
C10 C 1.00415(18) 0.61961(7) 0.20938(12) 0.0242(4) Uani 1 1 d . .
H10 H 0.967588 0.656749 0.196125 0.029 Uiso 1 1 calc R U
C11 C 0.92356(18) 0.57697(7) 0.23357(11) 0.0237(4) Uani 1 1 d . .
H11 H 0.832778 0.585576 0.236266 0.028 Uiso 1 1 calc R U
C12 C 0.97117(18) 0.52023(7) 0.25481(11) 0.0220(4) Uani 1 1 d . .
C13 C 1.20813(18) 0.63796(7) 0.13948(11) 0.0230(4) Uani 1 1 d . .
C14 C 1.32694(18) 0.61439(7) 0.11466(12) 0.0242(4) Uani 1 1 d . .
H14 H 1.390357 0.596658 0.158171 0.029 Uiso 1 1 calc R U
C15 C 1.35195(18) 0.61664(7) 0.02997(12) 0.0251(4) Uani 1 1 d . .
H15 H 1.432165 0.600419 0.016247 0.030 Uiso 1 1 calc R U
C16 C 1.26091(18) 0.64263(7) -0.03798(12) 0.0242(4) Uani 1 1 d . .
C17 C 1.16829(18) 0.68062(7) -0.00692(12) 0.0249(4) Uani 1 1 d . .
H17 H 1.122900 0.708205 -0.046014 0.030 Uiso 1 1 calc R U
C18 C 1.14287(18) 0.67842(7) 0.07797(12) 0.0248(4) Uani 1 1 d . .
H18 H 1.080340 0.704475 0.096133 0.030 Uiso 1 1 calc R U
C19 C 0.8250(2) 0.20829(8) 0.29942(13) 0.0311(4) Uani 1 1 d . .
H19A H 0.783718 0.189818 0.346516 0.037 Uiso 1 1 calc R U
H19B H 0.888103 0.180663 0.279305 0.037 Uiso 1 1 calc R U
C20 C 0.7194(2) 0.22438(8) 0.22445(13) 0.0301(4) Uani 1 1 d . .
H20A H 0.759098 0.246911 0.180473 0.036 Uiso 1 1 calc R U
H20B H 0.678437 0.189297 0.195600 0.036 Uiso 1 1 calc R U
C21 C 0.5099(2) 0.27063(8) 0.19240(13) 0.0328(4) Uani 1 1 d . .
H21A H 0.467735 0.234573 0.167880 0.039 Uiso 1 1 calc R U
H21B H 0.540076 0.292585 0.144031 0.039 Uiso 1 1 calc R U
C22 C 0.41145(19) 0.30547(8) 0.23342(13) 0.0323(4) Uani 1 1 d . .
H22A H 0.329669 0.311764 0.190523 0.039 Uiso 1 1 calc R U
H22B H 0.386626 0.284875 0.284748 0.039 Uiso 1 1 calc R U
C23 C 0.38103(18) 0.39818(8) 0.29048(12) 0.0285(4) Uani 1 1 d . .
H23A H 0.345500 0.381450 0.341247 0.034 Uiso 1 1 calc R U
H23B H 0.305288 0.405737 0.243304 0.034 Uiso 1 1 calc R U
C24 C 0.45353(18) 0.45327(8) 0.31706(12) 0.0273(4) Uani 1 1 d . .
H24A H 0.491497 0.469262 0.266737 0.033 Uiso 1 1 calc R U
H24B H 0.390762 0.481829 0.335219 0.033 Uiso 1 1 calc R U
C25 C 0.62845(19) 0.49250(8) 0.41914(12) 0.0281(4) Uani 1 1 d . .
H25A H 0.566340 0.521114 0.437938 0.034 Uiso 1 1 calc R U
H25B H 0.671271 0.509721 0.371743 0.034 Uiso 1 1 calc R U
C26 C 0.73236(19) 0.47643(8) 0.49515(12) 0.0286(4) Uani 1 1 d . .
H26A H 0.772625 0.511602 0.524142 0.034 Uiso 1 1 calc R U
H26B H 0.690982 0.454221 0.538696 0.034 Uiso 1 1 calc R U
C27 C 0.9358(2) 0.42706(9) 0.53322(13) 0.0332(4) Uani 1 1 d . .
H27A H 0.898319 0.404792 0.578437 0.040 Uiso 1 1 calc R U
H27B H 0.979091 0.461964 0.561202 0.040 Uiso 1 1 calc R U
C28 C 1.03587(19) 0.39143(9) 0.49534(13) 0.0331(4) Uani 1 1 d . .
H28A H 1.064873 0.411858 0.445177 0.040 Uiso 1 1 calc R U
H28B H 1.115148 0.384894 0.540275 0.040 Uiso 1 1 calc R U
C29 C 1.0678(2) 0.30149(9) 0.43144(14) 0.0357(5) Uani 1 1 d . .
H29A H 1.146150 0.293531 0.476470 0.043 Uiso 1 1 calc R U
H29B H 1.099253 0.320575 0.380976 0.043 Uiso 1 1 calc R U
C30 C 0.9990(2) 0.24668(9) 0.40240(14) 0.0360(5) Uani 1 1 d . .
H30A H 1.063133 0.219422 0.382507 0.043 Uiso 1 1 calc R U
H30B H 0.962116 0.228888 0.451846 0.043 Uiso 1 1 calc R U
C31 C 0.6814(3) 0.27300(11) 0.55037(16) 0.0503(6) Uani 1 1 d . .
H31A H 0.779664 0.275783 0.556354 0.060 Uiso 1 1 calc R U
H31B H 0.654085 0.233649 0.530779 0.060 Uiso 1 1 calc R U
C32 C 0.6345(2) 0.28653(10) 0.63764(14) 0.0440(5) Uani 1 1 d . .
H32A H 0.592513 0.252454 0.660482 0.053 Uiso 1 1 calc R U
H32B H 0.709945 0.299308 0.681902 0.053 Uiso 1 1 calc R U
C33 C 0.5346(3) 0.33421(13) 0.61565(16) 0.0612(7) Uani 1 1 d . .
H33A H 0.453990 0.327269 0.643123 0.073 Uiso 1 1 calc R U
H33B H 0.573492 0.371772 0.636044 0.073 Uiso 1 1 calc R U
C34 C 0.5015(2) 0.33289(9) 0.51768(14) 0.0353(5) Uani 1 1 d . .
H34A H 0.427646 0.305728 0.498597 0.042 Uiso 1 1 calc R U
H34B H 0.475554 0.371558 0.494229 0.042 Uiso 1 1 calc R U
C35 C 0.0988(2) 0.42610(10) 0.04140(17) 0.0454(6) Uani 1 1 d . .
H35A H 0.041250 0.436041 0.085562 0.054 Uiso 1 1 calc R U
H35B H 0.041908 0.410570 -0.011263 0.054 Uiso 1 1 calc R U
C36 C 0.1721(2) 0.47820(9) 0.01781(15) 0.0378(5) Uani 1 1 d . .
H36A H 0.155845 0.511387 0.054962 0.045 Uiso 1 1 calc R U
H36B H 0.144702 0.488597 -0.044611 0.045 Uiso 1 1 calc R U
C37 C 0.3187(2) 0.46012(10) 0.03504(19) 0.0491(6) Uani 1 1 d . .
H37A H 0.366628 0.473063 -0.012778 0.059 Uiso 1 1 calc R U
H37B H 0.364163 0.475707 0.091543 0.059 Uiso 1 1 calc R U
C38 C 0.3099(2) 0.39547(9) 0.03778(17) 0.0433(5) Uani 1 1 d . .
H38A H 0.299700 0.379168 -0.022186 0.052 Uiso 1 1 calc R U
H38B H 0.390773 0.378968 0.072975 0.052 Uiso 1 1 calc R U

loop_
_atom_site_aniso_label
_atom_site_aniso_U_11
_atom_site_aniso_U_22
_atom_site_aniso_U_33
_atom_site_aniso_U_23
_atom_site_aniso_U_13
_atom_site_aniso_U_12
K1 0.0221(2) 0.02349(19) 0.0241(2) -0.00285(14) 0.00221(14) 0.00277(15)
O1 0.0302(7) 0.0214(6) 0.0373(8) 0.0045(5) 0.0050(6) 0.0037(5)
O2 0.0315(7) 0.0234(6) 0.0271(7) -0.0016(5) 0.0033(5) 0.0000(5)
O3 0.0220(7) 0.0261(7) 0.0335(7) -0.0006(5) 0.0020(5) -0.0005(5)
O4 0.0254(7) 0.0221(6) 0.0266(7) 0.0022(5) 0.0013(5) 0.0019(5)
O5 0.0281(7) 0.0336(7) 0.0208(7) -0.0043(5) 0.0016(5) 0.0005(6)
O6 0.0252(7) 0.0339(7) 0.0341(8) 0.0013(6) 0.0021(5) 0.0021(6)
O7 0.0588(11) 0.0652(11) 0.0318(9) 0.0145(7) 0.0138(7) 0.0241(9)
O8 0.0348(9) 0.0435(9) 0.0734(12) 0.0230(8) 0.0109(8) 0.0021(7)
C1 0.0348(11) 0.0195(9) 0.0256(10) 0.0047(7) 0.0081(8) 0.0006(8)
C2 0.0319(10) 0.0251(9) 0.0193(9) 0.0051(7) 0.0034(7) 0.0011(8)
C3 0.0285(10) 0.0248(9) 0.0155(9) 0.0003(6) 0.0067(7) -0.0005(7)
C4 0.0279(10) 0.0252(9) 0.0244(9) -0.0012(7) 0.0127(7) 0.0006(8)
C5 0.0229(10) 0.0285(9) 0.0263(10) -0.0001(7) 0.0090(7) -0.0037(7)
C6 0.0292(10) 0.0204(9) 0.0263(10) 0.0008(7) 0.0102(7) -0.0051(7)
C7 0.0279(10) 0.0251(9) 0.0193(9) 0.0005(7) 0.0014(7) 0.0034(8)
C8 0.0213(9) 0.0304(10) 0.0213(9) -0.0015(7) 0.0006(7) 0.0010(7)
C9 0.0262(10) 0.0212(9) 0.0203(9) -0.0056(6) 0.0011(7) -0.0019(7)
C10 0.0287(10) 0.0198(9) 0.0243(9) -0.0034(7) 0.0043(7) 0.0022(7)
C11 0.0242(9) 0.0248(9) 0.0227(9) -0.0049(7) 0.0056(7) 0.0015(7)
C12 0.0278(10) 0.0242(9) 0.0146(9) -0.0015(6) 0.0054(7) 0.0004(7)
C13 0.0252(9) 0.0196(8) 0.0237(9) -0.0058(7) 0.0019(7) -0.0040(7)
C14 0.0227(9) 0.0217(9) 0.0269(10) -0.0030(7) -0.0003(7) -0.0037(7)
C15 0.0227(9) 0.0209(9) 0.0323(10) -0.0039(7) 0.0066(7) -0.0049(7)
C16 0.0263(10) 0.0189(8) 0.0282(10) 0.0000(7) 0.0069(7) -0.0073(7)
C17 0.0296(10) 0.0162(8) 0.0287(10) 0.0009(7) 0.0038(7) -0.0034(7)
C18 0.0280(10) 0.0163(8) 0.0302(10) -0.0049(7) 0.0054(7) -0.0021(7)
C19 0.0399(12) 0.0195(9) 0.0362(11) 0.0024(8) 0.0136(9) 0.0031(8)
C20 0.0405(12) 0.0208(9) 0.0314(11) -0.0022(7) 0.0133(8) -0.0021(8)
C21 0.0373(12) 0.0285(10) 0.0298(11) -0.0019(8) -0.0037(8) -0.0054(9)
C22 0.0278(11) 0.0304(10) 0.0360(11) 0.0021(8) -0.0041(8) -0.0060(8)
C23 0.0208(9) 0.0371(11) 0.0272(10) 0.0027(8) 0.0022(7) 0.0036(8)
C24 0.0258(10) 0.0303(10) 0.0261(10) 0.0042(7) 0.0050(7) 0.0091(8)
C25 0.0336(11) 0.0213(9) 0.0306(11) -0.0012(7) 0.0094(8) -0.0005(8)
C26 0.0325(11) 0.0282(10) 0.0261(10) -0.0065(7) 0.0082(8) -0.0034(8)
C27 0.0324(11) 0.0421(11) 0.0233(10) -0.0036(8) -0.0016(8) -0.0020(9)
C28 0.0259(10) 0.0416(12) 0.0292(11) -0.0028(8) -0.0040(8) -0.0034(9)
C29 0.0247(10) 0.0378(11) 0.0437(12) 0.0050(9) 0.0020(8) 0.0091(9)
C30 0.0312(11) 0.0311(11) 0.0448(13) 0.0088(9) 0.0028(9) 0.0113(9)
C31 0.0453(14) 0.0567(15) 0.0484(15) 0.0159(11) 0.0055(11) 0.0136(12)
C32 0.0479(14) 0.0472(13) 0.0335(12) 0.0106(10) -0.0045(10) -0.0086(11)
C33 0.0644(18) 0.084(2) 0.0388(14) 0.0107(13) 0.0206(12) 0.0219(15)
C34 0.0310(11) 0.0341(11) 0.0403(12) 0.0099(9) 0.0034(9) -0.0033(9)
C35 0.0288(12) 0.0427(13) 0.0649(16) 0.0136(11) 0.0081(10) 0.0013(10)
C36 0.0266(11) 0.0353(11) 0.0511(13) 0.0096(9) 0.0046(9) -0.0014(9)
C37 0.0282(12) 0.0400(13) 0.0780(18) 0.0225(12) 0.0047(11) 0.0021(10)
C38 0.0336(12) 0.0383(12) 0.0591(15) 0.0110(10) 0.0105(10) 0.0063(9)

loop_
_atom_type_symbol
_atom_type_description
_atom_type_scat_dispersion_real
_atom_type_scat_dispersion_imag
_atom_type_scat_source
C C 0.0181 0.0091 'International Tables Vol C Tables 4.2.6.8 and 6.1.1.4'
H H 0.0000 0.0000 'International Tables Vol C Tables 4.2.6.8 and 6.1.1.4'
K K 0.3868 1.0657 'International Tables Vol C Tables 4.2.6.8 and 6.1.1.4'
O O 0.0492 0.0322 'International Tables Vol C Tables 4.2.6.8 and 6.1.1.4'

loop_
_geom_angle_atom_site_label_1
_geom_angle_atom_site_label_2
_geom_angle_atom_site_label_3
_geom_angle
_geom_angle_site_symmetry_3
O7 K1 O3 85.77(5) .
O7 K1 O2 86.31(5) .
O3 K1 O2 60.42(4) .
O7 K1 O5 84.53(5) .
O3 K1 O5 120.75(4) .
O2 K1 O5 170.61(4) .
O7 K1 O1 96.80(4) .
O3 K1 O1 120.65(4) .
O2 K1 O1 60.62(4) .
O5 K1 O1 118.51(4) .
O7 K1 O4 74.41(4) .
O3 K1 O4 59.97(4) .
O2 K1 O4 118.12(4) .
O5 K1 O4 61.11(4) .
O1 K1 O4 171.20(4) .
O7 K1 O6 82.93(4) .
O3 K1 O6 168.53(4) .
O2 K1 O6 116.64(4) .
O5 K1 O6 60.13(4) .
O1 K1 O6 59.12(4) .
O4 K1 O6 118.27(4) .
O7 K1 C1 166.63(5) .
O3 K1 C1 98.12(4) .
O2 K1 C1 84.55(4) .
O5 K1 C1 104.11(4) .
O1 K1 C1 70.19(4) .
O4 K1 C1 118.62(4) .
O6 K1 C1 92.47(4) .
O7 K1 C2 160.26(5) .
O3 K1 C2 112.42(4) .
O2 K1 C2 108.93(4) .
O5 K1 C2 79.58(4) .
O1 K1 C2 80.81(4) .
O4 K1 C2 107.33(4) .
O6 K1 C2 79.04(4) .
C1 K1 C2 24.56(5) .
O7 K1 C5 148.49(5) .
O3 K1 C5 65.00(4) .
O2 K1 C5 88.95(4) .
O5 K1 C5 99.95(4) .
O1 K1 C5 107.86(4) .
O4 K1 C5 80.55(4) .
O6 K1 C5 126.46(4) .
C1 K1 C5 41.10(4) .
C2 K1 C5 47.60(4) .
C19 O1 C30 111.93(14) .
C19 O1 K1 115.25(11) .
C30 O1 K1 117.88(11) .
C20 O2 C21 112.23(14) .
C20 O2 K1 111.77(10) .
C21 O2 K1 113.47(10) .
C23 O3 C22 112.56(14) .
C23 O3 K1 118.45(10) .
C22 O3 K1 116.27(10) .
C25 O4 C24 112.60(13) .
C25 O4 K1 111.47(10) .
C24 O4 K1 112.54(10) .
C26 O5 C27 112.01(14) .
C26 O5 K1 113.93(10) .
C27 O5 K1 116.20(11) .
C29 O6 C28 112.14(15) .
C29 O6 K1 112.81(11) .
C28 O6 K1 110.94(10) .
C34 O7 C31 107.89(17) .
C34 O7 K1 127.75(12) .
C31 O7 K1 124.20(13) .
C38 O8 C35 105.75(16) .
C2 C1 C6 121.70(17) .
C2 C1 K1 79.49(11) .
C6 C1 K1 92.97(11) .
C2 C1 H1 119.1 .
C6 C1 H1 119.1 .
K1 C1 H1 97.7 .
C1 C2 C3 121.87(17) .
C1 C2 K1 75.95(11) .
C3 C2 K1 95.02(11) .
C1 C2 H2 119.1 .
C3 C2 H2 119.1 .
K1 C2 H2 99.2 .
C4 C3 C2 113.42(16) .
C4 C3 C12 122.52(16) .
C2 C3 C12 122.00(16) .
C5 C4 C3 122.16(17) .
C5 C4 H4 118.9 .
C3 C4 H4 118.9 .
C4 C5 C6 121.56(17) .
C4 C5 K1 81.02(11) .
C6 C5 K1 79.67(10) .
C4 C5 H5 119.2 .
C6 C5 H5 119.2 .
K1 C5 H5 110.1 .
C1 C6 C5 113.67(16) .
C1 C6 C16 122.09(16) 3_765
C5 C6 C16 121.40(17) 3_765
C8 C7 C12 122.39(16) .
C8 C7 H7 118.8 .
C12 C7 H7 118.8 .
C7 C8 C9 122.11(17) .
C7 C8 H8 118.9 .
C9 C8 H8 118.9 .
C10 C9 C8 113.83(16) .
C10 C9 C13 122.53(16) .
C8 C9 C13 121.13(16) .
C11 C10 C9 121.86(16) .
C11 C10 H10 119.1 .
C9 C10 H10 119.1 .
C10 C11 C12 122.40(17) .
C10 C11 H11 118.8 .
C12 C11 H11 118.8 .
C7 C12 C11 113.48(16) .
C7 C12 C3 121.57(16) .
C11 C12 C3 123.04(16) .
C18 C13 C14 113.61(16) .
C18 C13 C9 122.42(16) .
C14 C13 C9 121.06(16) .
C15 C14 C13 121.86(17) .
C15 C14 H14 119.1 .
C13 C14 H14 119.1 .
C14 C15 C16 121.66(17) .
C14 C15 H15 119.2 .
C16 C15 H15 119.2 .
C15 C16 C17 113.82(16) .
C15 C16 C6 121.21(16) 3_765
C17 C16 C6 121.83(17) 3_765
C18 C17 C16 121.80(17) .
C18 C17 H17 119.1 .
C16 C17 H17 119.1 .
C17 C18 C13 121.52(16) .
C17 C18 H18 119.2 .
C13 C18 H18 119.2 .
O1 C19 C20 108.71(15) .
O1 C19 H19A 109.9 .
C20 C19 H19A 109.9 .
O1 C19 H19B 109.9 .
C20 C19 H19B 109.9 .
H19A C19 H19B 108.3 .
O2 C20 C19 108.33(15) .
O2 C20 H20A 110.0 .
C19 C20 H20A 110.0 .
O2 C20 H20B 110.0 .
C19 C20 H20B 110.0 .
H20A C20 H20B 108.4 .
O2 C21 C22 108.62(15) .
O2 C21 H21A 110.0 .
C22 C21 H21A 110.0 .
O2 C21 H21B 110.0 .
C22 C21 H21B 110.0 .
H21A C21 H21B 108.3 .
O3 C22 C21 108.20(16) .
O3 C22 H22A 110.1 .
C21 C22 H22A 110.1 .
O3 C22 H22B 110.1 .
C21 C22 H22B 110.1 .
H22A C22 H22B 108.4 .
O3 C23 C24 108.54(15) .
O3 C23 H23A 110.0 .
C24 C23 H23A 110.0 .
O3 C23 H23B 110.0 .
C24 C23 H23B 110.0 .
H23A C23 H23B 108.4 .
O4 C24 C23 109.10(14) .
O4 C24 H24A 109.9 .
C23 C24 H24A 109.9 .
O4 C24 H24B 109.9 .
C23 C24 H24B 109.9 .
H24A C24 H24B 108.3 .
O4 C25 C26 108.46(14) .
O4 C25 H25A 110.0 .
C26 C25 H25A 110.0 .
O4 C25 H25B 110.0 .
C26 C25 H25B 110.0 .
H25A C25 H25B 108.4 .
O5 C26 C25 109.16(14) .
O5 C26 H26A 109.8 .
C25 C26 H26A 109.8 .
O5 C26 H26B 109.8 .
C25 C26 H26B 109.8 .
H26A C26 H26B 108.3 .
O5 C27 C28 108.58(15) .
O5 C27 H27A 110.0 .
C28 C27 H27A 110.0 .
O5 C27 H27B 110.0 .
C28 C27 H27B 110.0 .
H27A C27 H27B 108.4 .
O6 C28 C27 109.20(16) .
O6 C28 H28A 109.8 .
C27 C28 H28A 109.8 .
O6 C28 H28B 109.8 .
C27 C28 H28B 109.8 .
H28A C28 H28B 108.3 .
O6 C29 C30 108.99(16) .
O6 C29 H29A 109.9 .
C30 C29 H29A 109.9 .
O6 C29 H29B 109.9 .
C30 C29 H29B 109.9 .
H29A C29 H29B 108.3 .
O1 C30 C29 108.63(15) .
O1 C30 H30A 110.0 .
C29 C30 H30A 110.0 .
O1 C30 H30B 110.0 .
C29 C30 H30B 110.0 .
H30A C30 H30B 108.3 .
O7 C31 C32 106.39(19) .
O7 C31 H31A 110.5 .
C32 C31 H31A 110.4 .
O7 C31 H31B 110.4 .
C32 C31 H31B 110.5 .
H31A C31 H31B 108.6 .
C33 C32 C31 104.07(18) .
C33 C32 H32A 110.9 .
C31 C32 H32A 110.9 .
C33 C32 H32B 110.9 .
C31 C32 H32B 110.9 .
H32A C32 H32B 109.0 .
C34 C33 C32 104.6(2) .
C34 C33 H33A 110.8 .
C32 C33 H33A 110.8 .
C34 C33 H33B 110.8 .
C32 C33 H33B 110.8 .
H33A C33 H33B 108.9 .
O7 C34 C33 104.47(18) .
O7 C34 H34A 110.9 .
C33 C34 H34A 110.9 .
O7 C34 H34B 110.9 .
C33 C34 H34B 110.9 .
H34A C34 H34B 108.9 .
O8 C35 C36 107.43(17) .
O8 C35 H35A 110.2 .
C36 C35 H35A 110.2 .
O8 C35 H35B 110.2 .
C36 C35 H35B 110.2 .
H35A C35 H35B 108.5 .
C35 C36 C37 103.99(17) .
C35 C36 H36A 111.0 .
C37 C36 H36A 111.0 .
C35 C36 H36B 111.0 .
C37 C36 H36B 111.0 .
H36A C36 H36B 109.0 .
C38 C37 C36 102.62(18) .
C38 C37 H37A 111.2 .
C36 C37 H37A 111.2 .
C38 C37 H37B 111.2 .
C36 C37 H37B 111.2 .
H37A C37 H37B 109.2 .
O8 C38 C37 105.06(18) .
O8 C38 H38A 110.7 .
C37 C38 H38A 110.7 .
O8 C38 H38B 110.7 .
C37 C38 H38B 110.7 .
H38A C38 H38B 108.8 .

loop_
_geom_bond_atom_site_label_1
_geom_bond_atom_site_label_2
_geom_bond_distance
_geom_bond_site_symmetry_2
K1 O7 2.7555(16) .
K1 O3 2.7808(13) .
K1 O2 2.7994(13) .
K1 O5 2.8015(13) .
K1 O1 2.8085(13) .
K1 O4 2.8149(13) .
K1 O6 2.8799(13) .
K1 C1 3.2019(18) .
K1 C2 3.2453(18) .
K1 C5 3.5380(18) .
O1 C19 1.421(2) .
O1 C30 1.430(2) .
O2 C20 1.424(2) .
O2 C21 1.427(2) .
O3 C23 1.420(2) .
O3 C22 1.426(2) .
O4 C25 1.422(2) .
O4 C24 1.425(2) .
O5 C26 1.419(2) .
O5 C27 1.424(2) .
O6 C29 1.419(2) .
O6 C28 1.420(2) .
O7 C34 1.411(3) .
O7 C31 1.422(3) .
O8 C38 1.395(3) .
O8 C35 1.447(3) .
C1 C2 1.372(3) .
C1 C6 1.422(3) .
C1 H1 0.9500 .
C2 C3 1.431(2) .
C2 H2 0.9500 .
C3 C4 1.421(3) .
C3 C12 1.434(2) .
C4 C5 1.371(3) .
C4 H4 0.9500 .
C5 C6 1.429(3) .
C5 H5 0.9500 .
C6 C16 1.443(3) 3_765
C7 C8 1.369(3) .
C7 C12 1.423(3) .
C7 H7 0.9500 .
C8 C9 1.424(2) .
C8 H8 0.9500 .
C9 C10 1.423(3) .
C9 C13 1.442(3) .
C10 C11 1.373(3) .
C10 H10 0.9500 .
C11 C12 1.426(2) .
C11 H11 0.9500 .
C13 C18 1.425(3) .
C13 C14 1.429(3) .
C14 C15 1.369(3) .
C14 H14 0.9500 .
C15 C16 1.422(3) .
C15 H15 0.9500 .
C16 C17 1.425(3) .
C17 C18 1.373(3) .
C17 H17 0.9500 .
C18 H18 0.9500 .
C19 C20 1.499(3) .
C19 H19A 0.9900 .
C19 H19B 0.9900 .
C20 H20A 0.9900 .
C20 H20B 0.9900 .
C21 C22 1.500(3) .
C21 H21A 0.9900 .
C21 H21B 0.9900 .
C22 H22A 0.9900 .
C22 H22B 0.9900 .
C23 C24 1.503(3) .
C23 H23A 0.9900 .
C23 H23B 0.9900 .
C24 H24A 0.9900 .
C24 H24B 0.9900 .
C25 C26 1.499(3) .
C25 H25A 0.9900 .
C25 H25B 0.9900 .
C26 H26A 0.9900 .
C26 H26B 0.9900 .
C27 C28 1.497(3) .
C27 H27A 0.9900 .
C27 H27B 0.9900 .
C28 H28A 0.9900 .
C28 H28B 0.9900 .
C29 C30 1.489(3) .
C29 H29A 0.9900 .
C29 H29B 0.9900 .
C30 H30A 0.9900 .
C30 H30B 0.9900 .
C31 C32 1.527(3) .
C31 H31A 0.9900 .
C31 H31B 0.9900 .
C32 C33 1.506(3) .
C32 H32A 0.9900 .
C32 H32B 0.9900 .
C33 C34 1.497(3) .
C33 H33A 0.9900 .
C33 H33B 0.9900 .
C34 H34A 0.9900 .
C34 H34B 0.9900 .
C35 C36 1.496(3) .
C35 H35A 0.9900 .
C35 H35B 0.9900 .
C36 C37 1.530(3) .
C36 H36A 0.9900 .
C36 H36B 0.9900 .
C37 C38 1.507(3) .
C37 H37A 0.9900 .
C37 H37B 0.9900 .
C38 H38A 0.9900 .
C38 H38B 0.9900 .
